data_2204583
loop_
_publ_author_name
'M. Arun Prasad'
'Babu Varghese'
'M. V. Sangaranarayanan'

_publ_section_title
;
 5-Bromo-1,3-dichloro-2-iodobenzene
;
_journal_issue 11
_journal_name_full 'Acta Crystallographica Section E'
_journal_page_first o1933
_journal_page_last o1934
_journal_paper_doi 10.1107/S160053680402392X
_journal_volume 60
_journal_year 2004
_chemical_formula_iupac 'C6 H2 Br Cl2 I'
_chemical_formula_moiety 'C6 H2 Br Cl2 I'
_chemical_formula_sum 'C6 H2 Br Cl2 I'
_chemical_formula_weight 351.79
_chemical_name_systematic
;
5-Bromo-1,3-dichloro-2-iodobenzene
;
_space_group_IT_number 14
_symmetry_cell_setting monoclinic
_symmetry_space_group_name_Hall '-P 2ybc'
_symmetry_space_group_name_H-M 'P 1 21/c 1'
_atom_sites_solution_hydrogens geom
_atom_sites_solution_primary direct
_atom_sites_solution_secondary difmap
_audit_creation_method SHELXL-97
_cell_angle_alpha 90.00
_cell_angle_beta 109.84(4)
_cell_angle_gamma 90.00
_cell_formula_units_Z 8
_cell_length_a 11.630(6)
_cell_length_b 10.020(4)
_cell_length_c 16.300(10)
_cell_measurement_reflns_used 25
_cell_measurement_temperature 293(2)
_cell_measurement_theta_max 15
_cell_measurement_theta_min 10
_cell_volume 1786.7(17)
_computing_cell_refinement 'CAD-4 Software'
_computing_data_collection 'CAD-4 Software (Enraf-Nonius, 1989)'
_computing_data_reduction 'XCAD4 in WinGX (Farrugia, 1999)'
_computing_molecular_graphics 'ORTEP3 in WinGX'
_computing_publication_material SHELXL97
_computing_structure_refinement 'SHELXL97 (Sheldrick, 1997)'
_computing_structure_solution 'SIR92 in WinGX'
_diffrn_ambient_temperature 293(2)
_diffrn_measured_fraction_theta_full 0.995
_diffrn_measured_fraction_theta_max 0.995
_diffrn_measurement_device_type 'Enraf-Nonius CAD-4'
_diffrn_measurement_method \w/2\q
_diffrn_radiation_monochromator graphite
_diffrn_radiation_source 'fine-focus sealed tube'
_diffrn_radiation_type MoK\a
_diffrn_radiation_wavelength 0.71073
_diffrn_reflns_av_R_equivalents 0.0248
_diffrn_reflns_av_sigmaI/netI 0.1052
_diffrn_reflns_limit_h_max 13
_diffrn_reflns_limit_h_min 0
_diffrn_reflns_limit_k_max 11
_diffrn_reflns_limit_k_min 0
_diffrn_reflns_limit_l_max 18
_diffrn_reflns_limit_l_min -19
_diffrn_reflns_number 3287
_diffrn_reflns_theta_full 25.00
_diffrn_reflns_theta_max 25.00
_diffrn_reflns_theta_min 2.43
_diffrn_standards_decay_% 0
_diffrn_standards_interval_time 60
_diffrn_standards_number 2
_exptl_absorpt_coefficient_mu 8.579
_exptl_absorpt_correction_T_max 0.9996
_exptl_absorpt_correction_T_min 0.3608
_exptl_absorpt_correction_type psi-scan
_exptl_absorpt_process_details '(North et al., 1968)'
_exptl_crystal_colour colourless
_exptl_crystal_density_diffrn 2.616
_exptl_crystal_density_method 'not measured'
_exptl_crystal_description block
_exptl_crystal_F_000 1280
_exptl_crystal_size_max 0.3
_exptl_crystal_size_mid 0.2
_exptl_crystal_size_min 0.2
_refine_diff_density_max 1.163
_refine_diff_density_min -1.712
_refine_ls_extinction_method none
_refine_ls_goodness_of_fit_ref 0.922
_refine_ls_hydrogen_treatment constr
_refine_ls_matrix_type full
_refine_ls_number_parameters 181
_refine_ls_number_reflns 3125
_refine_ls_number_restraints 0
_refine_ls_restrained_S_all 0.922
_refine_ls_R_factor_all 0.0848
_refine_ls_R_factor_gt 0.0572
_refine_ls_shift/su_max 0.000
_refine_ls_shift/su_mean 0.000
_refine_ls_structure_factor_coef Fsqd
_refine_ls_weighting_details 'calc w = 1/[\s^2^(Fo^2^)+(0.0856P)^2^] where P = (Fo^2^+2Fc^2^)/3'
_refine_ls_weighting_scheme calc
_refine_ls_wR_factor_gt 0.1435
_refine_ls_wR_factor_ref 0.1470
_reflns_number_gt 1730
_reflns_number_total 3125
_reflns_threshold_expression I>2\s(I)
_cod_data_source_file wn6282.cif
_cod_data_source_block I
_cod_original_cell_volume 1786.6(15)
_cod_original_sg_symbol_H-M 'P 21/c'
_cod_database_code 2204583
_cod_database_fobs_code 2204583

loop_
_symmetry_equiv_pos_as_xyz
'x, y, z'
'-x, y+1/2, -z+1/2'
'-x, -y, -z'
'x, -y-1/2, z-1/2'

loop_
_atom_site_label
_atom_site_fract_x
_atom_site_fract_y
_atom_site_fract_z
_atom_site_U_iso_or_equiv
_atom_site_adp_type
_atom_site_calc_flag
_atom_site_refinement_flags
_atom_site_occupancy
_atom_site_type_symbol
C1 0.8819(9) 0.4265(11) 0.0461(6) 0.041(2) Uani d . 1 C
C2 0.7979(10) 0.4264(11) -0.0398(7) 0.046(3) Uani d . 1 C
C3 0.7926(9) 0.3288(12) -0.1006(6) 0.045(3) Uani d . 1 C
H3 0.7352 0.3322 -0.1565 0.054 Uiso calc R 1 H
C4 0.8744(10) 0.2277(11) -0.0756(6) 0.044(3) Uani d . 1 C
C5 0.9634(10) 0.2177(11) 0.0108(6) 0.046(3) Uani d . 1 C
H5 1.0187 0.1474 0.0272 0.055 Uiso calc R 1 H
C6 0.9614(9) 0.3206(11) 0.0689(6) 0.040(2) Uani d . 1 C
C7 0.6534(10) 0.1141(11) 0.0394(6) 0.044(3) Uani d . 1 C
C8 0.5940(10) 0.2355(11) 0.0348(6) 0.043(3) Uani d . 1 C
C9 0.5155(9) 0.2916(11) -0.0437(6) 0.046(3) Uani d . 1 C
H9 0.4771 0.3734 -0.0451 0.055 Uiso calc R 1 H
C10 0.4989(9) 0.2165(12) -0.1196(6) 0.046(3) Uani d . 1 C
C11 0.5557(10) 0.0959(10) -0.1175(6) 0.046(3) Uani d . 1 C
H11 0.5417 0.0476 -0.1687 0.055 Uiso calc R 1 H
C12 0.6336(9) 0.0462(12) -0.0393(7) 0.050(3) Uani d . 1 C
Cl1 0.6927(3) 0.5573(3) -0.0744(2) 0.0691(9) Uani d . 1 Cl
Cl2 1.0719(3) 0.3062(4) 0.17239(17) 0.0725(10) Uani d . 1 Cl
Cl3 0.6131(3) 0.3298(4) 0.12813(17) 0.0712(10) Uani d . 1 Cl
Cl4 0.7030(3) -0.1032(3) -0.0396(2) 0.0707(9) Uani d . 1 Cl
Br1 0.87679(14) 0.09778(14) -0.15729(8) 0.0699(4) Uani d . 1 Br
Br2 0.39898(13) 0.28920(16) -0.22700(7) 0.0710(4) Uani d . 1 Br
I1 0.88694(9) 0.57855(9) 0.13488(5) 0.0670(3) Uani d . 1 I
I2 0.77746(8) 0.04638(10) 0.15695(5) 0.0660(3) Uani d . 1 I

loop_
_atom_site_aniso_label
_atom_site_aniso_U_11
_atom_site_aniso_U_22
_atom_site_aniso_U_33
_atom_site_aniso_U_12
_atom_site_aniso_U_13
_atom_site_aniso_U_23
C1 0.028(5) 0.046(7) 0.054(5) 0.004(6) 0.020(4) 0.004(5)
C2 0.041(6) 0.046(7) 0.058(6) -0.006(6) 0.026(5) 0.012(5)
C3 0.039(6) 0.055(8) 0.043(5) -0.002(6) 0.016(4) 0.000(5)
C4 0.041(6) 0.046(7) 0.054(5) -0.009(6) 0.028(5) -0.007(5)
C5 0.042(6) 0.042(7) 0.053(5) 0.006(6) 0.017(5) 0.006(5)
C6 0.036(6) 0.038(7) 0.047(5) -0.012(6) 0.015(4) 0.003(5)
C7 0.046(6) 0.043(7) 0.048(5) -0.020(6) 0.021(4) -0.004(5)
C8 0.039(6) 0.049(7) 0.045(5) 0.003(6) 0.020(4) -0.002(5)
C9 0.031(6) 0.045(7) 0.059(6) 0.003(6) 0.013(4) 0.001(5)
C10 0.029(5) 0.062(8) 0.043(5) -0.002(6) 0.008(4) 0.005(5)
C11 0.063(7) 0.026(6) 0.052(5) 0.000(6) 0.024(5) -0.002(5)
C12 0.033(6) 0.052(8) 0.070(6) -0.017(6) 0.026(5) -0.002(6)
Cl1 0.061(2) 0.054(2) 0.092(2) 0.0225(19) 0.0263(16) 0.0166(16)
Cl2 0.065(2) 0.083(3) 0.0545(14) -0.006(2) 0.0016(13) 0.0019(15)
Cl3 0.068(2) 0.088(3) 0.0533(14) 0.012(2) 0.0147(14) -0.0186(16)
Cl4 0.074(2) 0.049(2) 0.092(2) 0.012(2) 0.0319(17) 0.0021(16)
Br1 0.0833(10) 0.0660(9) 0.0656(7) 0.0118(8) 0.0322(6) -0.0118(6)
Br2 0.0664(8) 0.0870(11) 0.0512(6) 0.0069(8) 0.0088(5) 0.0082(6)
I1 0.0860(7) 0.0553(5) 0.0739(5) -0.0146(5) 0.0457(4) -0.0143(4)
I2 0.0525(5) 0.0813(7) 0.0586(4) 0.0069(5) 0.0116(3) 0.0170(4)

loop_
_atom_type_symbol
_atom_type_description
_atom_type_scat_dispersion_real
_atom_type_scat_dispersion_imag
_atom_type_scat_source
C C 0.0033 0.0016 'International Tables Vol C Tables 4.2.6.8 and 6.1.1.4'
H H 0.0000 0.0000 'International Tables Vol C Tables 4.2.6.8 and 6.1.1.4'
Cl Cl 0.1484 0.1585 'International Tables Vol C Tables 4.2.6.8 and 6.1.1.4'
Br Br -0.2901 2.4595 'International Tables Vol C Tables 4.2.6.8 and 6.1.1.4'
I I -0.4742 1.8119 'International Tables Vol C Tables 4.2.6.8 and 6.1.1.4'

loop_
_geom_angle_atom_site_label_1
_geom_angle_atom_site_label_2
_geom_angle_atom_site_label_3
_geom_angle
C6 C1 C2 116.4(9)
C6 C1 I1 121.2(7)
C2 C1 I1 122.4(8)
C3 C2 C1 124.1(11)
C3 C2 Cl1 116.4(8)
C1 C2 Cl1 119.5(9)
C4 C3 C2 117.3(9)
C4 C3 H3 121.3
C2 C3 H3 121.3
C3 C4 C5 123.0(9)
C3 C4 Br1 119.0(8)
C5 C4 Br1 118.0(8)
C6 C5 C4 115.9(10)
C6 C5 H5 122.0
C4 C5 H5 122.0
C1 C6 C5 123.2(9)
C1 C6 Cl2 122.2(8)
C5 C6 Cl2 114.6(8)
C8 C7 C12 116.9(9)
C8 C7 I2 120.8(7)
C12 C7 I2 122.1(9)
C7 C8 C9 123.7(9)
C7 C8 Cl3 121.0(7)
C9 C8 Cl3 115.3(8)
C10 C9 C8 115.9(10)
C10 C9 H9 122.0
C8 C9 H9 122.0
C11 C10 C9 122.0(9)
C11 C10 Br2 120.2(8)
C9 C10 Br2 117.8(9)
C10 C11 C12 120.0(10)
C10 C11 H11 120.0
C12 C11 H11 120.0
C11 C12 C7 121.5(11)
C11 C12 Cl4 118.5(9)
C7 C12 Cl4 120.0(9)

loop_
_geom_bond_atom_site_label_1
_geom_bond_atom_site_label_2
_geom_bond_distance
C1 C6 1.373(14)
C1 C2 1.408(14)
C1 I1 2.089(10)
C2 C3 1.379(15)
C2 Cl1 1.751(11)
C3 C4 1.354(15)
C3 H3 0.9300
C4 C5 1.440(14)
C4 Br1 1.869(10)
C5 C6 1.406(14)
C5 H5 0.9300
C6 Cl2 1.745(9)
C7 C8 1.387(15)
C7 C12 1.401(14)
C7 I2 2.082(10)
C8 C9 1.412(14)
C8 Cl3 1.740(10)
C9 C10 1.404(14)
C9 H9 0.9300
C10 C11 1.371(15)
C10 Br2 1.889(9)
C11 C12 1.382(15)
C11 H11 0.9300
C12 Cl4 1.702(12)

loop_
_geom_torsion_atom_site_label_1
_geom_torsion_atom_site_label_2
_geom_torsion_atom_site_label_3
_geom_torsion_atom_site_label_4
_geom_torsion
C6 C1 C2 C3 -0.8(15)
I1 C1 C2 C3 179.2(8)
C6 C1 C2 Cl1 179.8(7)
I1 C1 C2 Cl1 -0.3(12)
C1 C2 C3 C4 -0.5(16)
Cl1 C2 C3 C4 179.0(8)
C2 C3 C4 C5 1.0(15)
C2 C3 C4 Br1 -176.7(7)
C3 C4 C5 C6 -0.3(15)
Br1 C4 C5 C6 177.4(7)
C2 C1 C6 C5 1.5(14)
I1 C1 C6 C5 -178.4(8)
C2 C1 C6 Cl2 179.5(7)
I1 C1 C6 Cl2 -0.4(12)
C4 C5 C6 C1 -1.0(15)
C4 C5 C6 Cl2 -179.2(7)
C12 C7 C8 C9 0.7(15)
I2 C7 C8 C9 175.4(8)
C12 C7 C8 Cl3 -179.2(8)
I2 C7 C8 Cl3 -4.4(12)
C7 C8 C9 C10 0.3(16)
Cl3 C8 C9 C10 -179.8(8)
C8 C9 C10 C11 0.0(16)
C8 C9 C10 Br2 -178.0(7)
C9 C10 C11 C12 -1.2(16)
Br2 C10 C11 C12 176.7(8)
C10 C11 C12 C7 2.3(16)
C10 C11 C12 Cl4 -179.6(8)
C8 C7 C12 C11 -2.0(15)
I2 C7 C12 C11 -176.6(7)
C8 C7 C12 Cl4 179.9(8)
I2 C7 C12 Cl4 5.2(12)

loop_
_cod_related_entry_id
_cod_related_entry_database
_cod_related_entry_code
1 ChemSpider 3767317
